data_4509537
loop_
_publ_author_name
'Comotti, Angiolina'
'Bracco, Silvia'
'Sozzani, Piero'
'Hawxwell, Samuel M.'
'Hu, Chunhua'
'Ward, Michael D.'

_publ_section_title
;
 Guest Molecules Confined in Amphipathic Crystals as Revealed by X-ray
 Diffraction and MAS NMR&#x2020;
;
_journal_issue 7
_journal_name_full 'Crystal Growth &amp; Design'
_journal_page_first 2999
_journal_paper_doi 10.1021/cg900282k
_journal_volume 9
_journal_year 2009
_chemical_formula_moiety '(C H6 N3 1+), (C6 H4 Cl O3 S 1-), 2/3(C9 H12)'
_chemical_formula_sum 'C13 H18 Cl N3 O3 S'
_chemical_formula_weight 331.81
_chemical_name_systematic
; 
 ? 
;
_space_group_IT_number 176
_symmetry_cell_setting hexagonal
_symmetry_space_group_name_Hall '-P 6c'
_symmetry_space_group_name_H-M 'P 63/m'
_atom_sites_solution_hydrogens geom
_atom_sites_solution_primary direct
_atom_sites_solution_secondary difmap
_audit_creation_method SHELXL-97
_cell_angle_alpha 90.00
_cell_angle_beta 90.00
_cell_angle_gamma 120.00
_cell_formula_units_Z 6
_cell_length_a 19.418(2)
_cell_length_b 19.418(2)
_cell_length_c 7.5446(9)
_cell_measurement_reflns_used 5242
_cell_measurement_temperature 100(2)
_cell_measurement_theta_max 19.74
_cell_measurement_theta_min 2.42
_cell_volume 2463.6(5)
_computing_cell_refinement 'Bruker SAINT'
_computing_data_collection 'Bruker APEX2'
_computing_data_reduction 'Bruker SAINT'
_computing_molecular_graphics 'Bruker SHELXTL'
_computing_publication_material 'Bruker SHELXTL'
_computing_structure_refinement 'SHELXL-97 (Sheldrick, 2008)'
_computing_structure_solution 'SHELXS-97 (Sheldrick, 2008)'
_diffrn_ambient_temperature 100(2)
_diffrn_measured_fraction_theta_full 0.997
_diffrn_measured_fraction_theta_max 0.997
_diffrn_measurement_device_type 'Bruker Smart Apex II'
_diffrn_measurement_method 'phi and omega scans'
_diffrn_radiation_monochromator graphite
_diffrn_radiation_source 'fine-focus sealed tube'
_diffrn_radiation_type MoK\a
_diffrn_radiation_wavelength 0.71073
_diffrn_reflns_av_R_equivalents 0.0637
_diffrn_reflns_av_sigmaI/netI 0.0225
_diffrn_reflns_limit_h_max 23
_diffrn_reflns_limit_h_min -23
_diffrn_reflns_limit_k_max 23
_diffrn_reflns_limit_k_min -23
_diffrn_reflns_limit_l_max 9
_diffrn_reflns_limit_l_min -9
_diffrn_reflns_number 55493
_diffrn_reflns_theta_full 25.99
_diffrn_reflns_theta_max 25.99
_diffrn_reflns_theta_min 2.10
_exptl_absorpt_coefficient_mu 0.372
_exptl_absorpt_correction_T_max 0.9820
_exptl_absorpt_correction_T_min 0.8160
_exptl_absorpt_correction_type multi-scan
_exptl_absorpt_process_details SADABS
_exptl_crystal_colour colourless
_exptl_crystal_density_diffrn 1.342
_exptl_crystal_density_method 'not measured'
_exptl_crystal_description needle
_exptl_crystal_F_000 1044
_exptl_crystal_size_max 0.57
_exptl_crystal_size_mid 0.07
_exptl_crystal_size_min 0.05
_refine_diff_density_max 0.620
_refine_diff_density_min -0.559
_refine_diff_density_rms 0.068
_refine_ls_extinction_method none
_refine_ls_goodness_of_fit_ref 1.105
_refine_ls_hydrogen_treatment constr
_refine_ls_matrix_type full
_refine_ls_number_parameters 172
_refine_ls_number_reflns 1741
_refine_ls_number_restraints 33
_refine_ls_restrained_S_all 1.233
_refine_ls_R_factor_all 0.0777
_refine_ls_R_factor_gt 0.0549
_refine_ls_shift/su_max 0.000
_refine_ls_shift/su_mean 0.000
_refine_ls_structure_factor_coef Fsqd
_refine_ls_weighting_details 'calc w=1/[\s^2^(Fo^2^)+(0.0477P)^2^+4.7481P] where P=(Fo^2^+2Fc^2^)/3'
_refine_ls_weighting_scheme calc
_refine_ls_wR_factor_gt 0.1298
_refine_ls_wR_factor_ref 0.1472
_reflns_number_gt 1352
_reflns_number_total 1741
_reflns_threshold_expression >2sigma(I)
_cod_data_source_file cg900282ksup1.cif
_cod_data_source_block mdw203s
_cod_depositor_comments
;
The following automatic conversions were performed:

'_symmetry_cell_setting' value 'Hexagonal' changed to 'hexagonal'
according to /home/saulius/struct/CIF-dictionaries/cif_core.dic
dictionary named 'cif_core.dic' version 2.4.2 from 2011-04-26.

Automatic conversion script
Id: cif_fix_values 1891 2012-01-12 08:04:46Z andrius 
;
_cod_database_code 4509537

loop_
_symmetry_equiv_pos_as_xyz
'x, y, z'
'x-y, x, z+1/2'
'-y, x-y, z'
'-x, -y, z+1/2'
'-x+y, -x, z'
'y, -x+y, z+1/2'
'-x, -y, -z'
'-x+y, -x, -z-1/2'
'y, -x+y, -z'
'x, y, -z-1/2'
'x-y, x, -z'
'-y, x-y, -z-1/2'

loop_
_atom_site_label
_atom_site_type_symbol
_atom_site_fract_x
_atom_site_fract_y
_atom_site_fract_z
_atom_site_U_iso_or_equiv
_atom_site_adp_type
_atom_site_occupancy
_atom_site_symmetry_multiplicity
_atom_site_calc_flag
_atom_site_refinement_flags
_atom_site_disorder_assembly
_atom_site_disorder_group
C6 C 0.6765(4) 0.4074(4) 0.2123(7) 0.055(2) Uani 0.50 1 d PDU . .
H6 H 0.6831 0.4580 0.2402 0.066 Uiso 0.50 1 calc PR . .
C7 C 0.6019(4) 0.3427(4) 0.1920(10) 0.0456(19) Uani 0.50 1 d PDU . .
C8 C 0.5312(6) 0.3499(5) 0.1449(12) 0.059(2) Uani 0.50 1 d P . .
H8A H 0.4841 0.2967 0.1376 0.089 Uiso 0.50 1 calc PR . .
H8B H 0.5401 0.3766 0.0300 0.089 Uiso 0.50 1 calc PR . .
H8C H 0.5229 0.3809 0.2359 0.089 Uiso 0.50 1 calc PR . .
C9 C 0.1296(10) 0.0504(8) 0.5773(15) 0.036(5) Uani 0.17 1 d PD . .
C10 C 0.1090(6) -0.0177(6) 0.5011(14) 0.043(3) Uani 0.33 1 d PD . .
H10A H 0.1141 -0.0582 0.5600 0.051 Uiso 0.17 1 d PR A -1
H10B H 0.1583 0.0138 0.4438 0.051 Uiso 0.17 1 d PR A -2
C11 C 0.0795(11) -0.0278(8) 0.3346(19) 0.063(7) Uani 0.17 1 d PDU . .
C12 C 0.0668(9) 0.0256(8) 0.2500 0.047(4) Uani 0.33 2 d SPDU . .
H12 H 0.0398 0.0150 0.1397 0.056 Uiso 0.17 1 calc PR . .
C13 C 0.0955(12) 0.0949(7) 0.335(2) 0.060(6) Uani 0.17 1 d PDU . .
C14 C 0.1013(5) 0.1626(4) 0.2500 0.085(2) Uani 1 2 d SD . .
H14A H 0.1248 0.2078 0.3320 0.127 Uiso 0.50 1 calc PR . .
H14B H 0.0482 0.1516 0.2149 0.127 Uiso 0.50 1 calc PR . .
H14C H 0.1351 0.1753 0.1446 0.127 Uiso 0.50 1 calc PR . .
Cl1 Cl 0.15646(8) 0.71388(8) 0.2500 0.0485(4) Uani 1 2 d S . .
S1 S 0.02874(7) 0.34735(7) 0.2500 0.0326(3) Uani 1 2 d S . .
O1 O -0.01888(13) 0.31514(14) 0.0897(3) 0.0370(6) Uani 1 1 d . . .
O2 O 0.09955(19) 0.3396(2) 0.2500 0.0358(8) Uani 1 2 d S . .
C1 C 0.0632(3) 0.4507(3) 0.2500 0.0319(11) Uani 1 2 d S . .
C2 C 0.1346(4) 0.5007(4) 0.1491(8) 0.0338(16) Uani 0.50 1 d P B -1
H2 H 0.1615 0.4785 0.0872 0.041 Uiso 0.50 1 calc PR B -1
C3 C 0.1626(4) 0.5823(4) 0.1455(9) 0.0349(16) Uani 0.50 1 d P B -1
H3 H 0.2082 0.6174 0.0782 0.042 Uiso 0.50 1 calc PR B -1
C2' C 0.0195(4) 0.4807(4) 0.1873(8) 0.0311(15) Uani 0.50 1 d P B -2
H2' H -0.0319 0.4457 0.1405 0.037 Uiso 0.50 1 calc PR B -2
C3' C 0.0473(4) 0.5616(4) 0.1887(8) 0.0322(15) Uani 0.50 1 d P B -2
H3' H 0.0146 0.5813 0.1452 0.039 Uiso 0.50 1 calc PR B -2
C4 C 0.1188(3) 0.6114(3) 0.2500 0.0410(13) Uani 1 2 d S . .
N1 N 0.32685(18) 0.16611(17) 0.0982(4) 0.0401(8) Uani 1 1 d . . .
H1A H 0.3250 0.1877 -0.0029 0.048 Uiso 1 1 calc R . .
H1B H 0.3312 0.1231 0.0983 0.048 Uiso 1 1 calc R . .
N2 N 0.3167(3) 0.2628(3) 0.2500 0.0401(10) Uani 1 2 d S . .
H2A H 0.3148 0.2845 0.1490 0.048 Uiso 0.50 1 calc PR . .
H2B H 0.3143 0.2842 0.3510 0.048 Uiso 0.50 1 calc PR . .
C5 C 0.3232(3) 0.1983(3) 0.2500 0.0354(11) Uani 1 2 d S . .

loop_
_atom_site_aniso_label
_atom_site_aniso_U_11
_atom_site_aniso_U_22
_atom_site_aniso_U_33
_atom_site_aniso_U_23
_atom_site_aniso_U_13
_atom_site_aniso_U_12
C6 0.059(4) 0.051(3) 0.062(6) 0.012(4) 0.019(4) 0.033(3)
C7 0.057(4) 0.046(4) 0.045(5) 0.007(3) 0.004(3) 0.034(3)
C8 0.082(6) 0.066(6) 0.047(5) -0.013(4) -0.029(5) 0.050(5)
C9 0.022(10) 0.017(10) 0.061(15) -0.002(9) 0.013(10) 0.003(8)
C10 0.038(6) 0.045(7) 0.051(7) 0.015(6) 0.010(5) 0.025(5)
C11 0.053(12) 0.062(13) 0.098(17) -0.004(12) 0.011(12) 0.047(11)
C12 0.037(8) 0.049(9) 0.060(10) 0.000 0.000 0.025(7)
C13 0.028(11) 0.051(13) 0.088(16) -0.003(12) 0.002(10) 0.010(10)
C14 0.085(6) 0.055(5) 0.089(6) 0.000 0.000 0.017(4)
Cl1 0.0446(8) 0.0386(7) 0.0563(9) 0.000 0.000 0.0161(6)
S1 0.0264(6) 0.0383(7) 0.0270(6) 0.000 0.000 0.0116(5)
O1 0.0307(12) 0.0434(14) 0.0275(13) -0.0009(11) -0.0029(10) 0.0114(11)
O2 0.0322(18) 0.042(2) 0.0330(19) 0.000 0.000 0.0185(16)
C1 0.024(2) 0.040(3) 0.029(2) 0.000 0.000 0.013(2)
C2 0.030(3) 0.046(4) 0.021(4) -0.001(3) 0.000(3) 0.016(3)
C3 0.031(3) 0.043(4) 0.024(4) 0.009(3) 0.004(3) 0.014(3)
C2' 0.024(3) 0.048(4) 0.019(3) 0.001(2) -0.002(2) 0.016(3)
C3' 0.035(4) 0.047(4) 0.019(3) -0.001(2) -0.003(2) 0.023(3)
C4 0.034(3) 0.036(3) 0.049(3) 0.000 0.000 0.014(2)
N1 0.060(2) 0.0377(16) 0.0289(16) -0.0007(13) -0.0028(14) 0.0294(15)
N2 0.058(3) 0.046(3) 0.030(2) 0.000 0.000 0.035(2)
C5 0.040(3) 0.038(3) 0.029(3) 0.000 0.000 0.021(2)

loop_
_atom_type_symbol
_atom_type_description
_atom_type_scat_dispersion_real
_atom_type_scat_dispersion_imag
_atom_type_scat_source
C C 0.0033 0.0016 'International Tables Vol C Tables 4.2.6.8 and 6.1.1.4'
H H 0.0000 0.0000 'International Tables Vol C Tables 4.2.6.8 and 6.1.1.4'
Cl Cl 0.1484 0.1585 'International Tables Vol C Tables 4.2.6.8 and 6.1.1.4'
N N 0.0061 0.0033 'International Tables Vol C Tables 4.2.6.8 and 6.1.1.4'
O O 0.0106 0.0060 'International Tables Vol C Tables 4.2.6.8 and 6.1.1.4'
S S 0.1246 0.1234 'International Tables Vol C Tables 4.2.6.8 and 6.1.1.4'

loop_
_geom_angle_atom_site_label_1
_geom_angle_atom_site_label_2
_geom_angle_atom_site_label_3
_geom_angle
_geom_angle_site_symmetry_1
_geom_angle_site_symmetry_3
C7 C6 C7 119.2(8) 5_665 .
C7 C6 H6 120.4 5_665 .
C7 C6 H6 120.4 . .
C6 C7 C8 122.9(7) . .
C7 C8 H8A 109.5 . .
C7 C8 H8B 109.5 . .
H8A C8 H8B 109.5 . .
C7 C8 H8C 109.5 . .
H8A C8 H8C 109.5 . .
H8B C8 H8C 109.5 . .
C10 C9 C10 123.8(9) 11_556 .
C10 C9 C14 119.9(10) 11_556 9_556
C10 C9 C14 116.1(10) . 9_556
C9 C10 C13 116.7(9) 9_556 9_556
C9 C10 C11 116.6(10) . .
C9 C10 H10A 121.7 . .
C11 C10 H10A 121.7 . .
C9 C10 H10B 121.4 9_556 .
C13 C10 H10B 121.8 9_556 .
C12 C11 C10 123.9(10) . .
C12 C11 C14 120.5(11) . 8_556
C10 C11 C14 115.6(10) . 8_556
C13 C12 C11 114.0(9) . .
C13 C12 H12 123.0 . .
C11 C12 H12 123.0 . .
C12 C13 C10 124.4(10) . 11_556
C12 C13 C14 121.4(11) . .
C10 C13 C14 114.0(10) 11_556 .
C13 C14 H14A 109.5 . .
C13 C14 H14B 109.5 . .
H14A C14 H14B 109.5 . .
C13 C14 H14C 109.5 . .
H14A C14 H14C 109.5 . .
H14B C14 H14C 109.5 . .
O2 S1 O1 112.59(13) . 10_556
O2 S1 O1 112.59(13) . .
O1 S1 O1 111.92(19) 10_556 .
O2 S1 C1 106.1(2) . .
O1 S1 C1 106.55(13) 10_556 .
O1 S1 C1 106.55(13) . .
C2' C1 C2 120.0(5) 10_556 .
C2' C1 C2 120.0(5) . 10_556
C2' C1 S1 122.2(4) . .
C2' C1 S1 122.2(4) 10_556 .
C2 C1 S1 116.9(4) . .
C2 C1 S1 116.9(4) 10_556 .
C3 C2 C1 118.1(6) . .
C3 C2 H2 121.0 . .
C1 C2 H2 121.0 . .
C2 C3 C4 117.1(6) . .
C2 C3 H3 121.4 . .
C4 C3 H3 121.4 . .
C1 C2' C3' 121.4(6) . .
C1 C2' H2' 119.3 . .
C3' C2' H2' 119.3 . .
C4 C3' C2' 120.4(6) . .
C4 C3' H3' 119.8 . .
C2' C3' H3' 119.8 . .
C3' C4 C3 120.5(5) 10_556 .
C3' C4 C3 120.5(5) . 10_556
C3' C4 Cl1 121.7(5) . .
C3' C4 Cl1 121.7(5) 10_556 .
C3 C4 Cl1 116.6(4) . .
C3 C4 Cl1 116.6(4) 10_556 .
C5 N1 H1A 120.0 . .
C5 N1 H1B 120.0 . .
H1A N1 H1B 120.0 . .
C5 N2 H2A 120.0 . .
C5 N2 H2B 120.0 . .
H2A N2 H2B 120.0 . .
N2 C5 N1 120.1(2) . .
N1 C5 N1 119.8(4) . 10_556

loop_
_geom_bond_atom_site_label_1
_geom_bond_atom_site_label_2
_geom_bond_distance
_geom_bond_site_symmetry_2
C6 C7 1.372(8) .
C6 H6 0.9500 .
C7 C8 1.489(10) .
C8 H8A 0.9800 .
C8 H8B 0.9800 .
C8 H8C 0.9800 .
C9 C10 1.309(9) .
C10 C11 1.354(10) .
C10 H10A 0.9500 .
C10 H10B 0.9450 .
C11 C12 1.342(10) .
C12 C13 1.333(10) .
C12 H12 0.9500 .
C13 C14 1.414(10) .
C14 H14A 0.9800 .
C14 H14B 0.9800 .
C14 H14C 0.9800 .
S1 O2 1.457(3) .
S1 O1 1.460(2) 10_556
S1 O1 1.460(2) .
S1 C1 1.770(5) .
C1 C2' 1.332(8) .
C1 C2' 1.332(8) 10_556
C1 C2 1.448(7) .
C1 C2 1.448(7) 10_556
C2 C3 1.394(10) .
C2 H2 0.9500 .
C3 C4 1.465(8) .
C3 H3 0.9500 .
C2' C3' 1.383(9) .
C2' H2' 0.9500 .
C3' C4 1.318(8) .
C3' H3' 0.9500 .
C4 C3' 1.318(8) 10_556
C4 C3 1.465(8) 10_556
N1 C5 1.324(4) .
N1 H1A 0.8800 .
N1 H1B 0.8800 .
N2 C5 1.321(6) .
N2 H2A 0.8800 .
N2 H2B 0.8800 .
C5 N1 1.324(4) 10_556
